data_1545105
loop_
_publ_author_name
'Borthakur, Rosmita'
'Kar, Sourav'
'Barik, Subrat Kumar'
'Bhattacharya, Somnath'
'Kundu, Gargi'
'Varghese, Babu'
'Ghosh, Sundargopal'

_publ_section_title
;
 Synthesis, Chemistry, and Electronic Structures of Group 9
 Metallaboranes.
;
_journal_issue 3
_journal_name_full 'Inorganic chemistry'
_journal_page_first 1524
_journal_page_last 1533
_journal_paper_doi 10.1021/acs.inorgchem.6b02626
_journal_volume 56
_journal_year 2017
_chemical_formula_sum 'C30 H49 B5 Cl Ir3'
_chemical_formula_weight 1075.79
_space_group_crystal_system orthorhombic
_space_group_IT_number 60
_space_group_name_Hall '-P 2n 2ab'
_space_group_name_H-M_alt 'P b c n'
_symmetry_space_group_name_Hall '-P 2n 2ab'
_symmetry_space_group_name_H-M 'P b c n'
_atom_sites_solution_hydrogens geom
_audit_creation_method SHELXL-2014/7
_cell_angle_alpha 90
_cell_angle_beta 90
_cell_angle_gamma 90
_cell_formula_units_Z 8
_cell_length_a 18.0776(6)
_cell_length_b 23.0282(9)
_cell_length_c 16.1926(5)
_cell_measurement_reflns_used 7454
_cell_measurement_temperature 296(2)
_cell_measurement_theta_max 23.5
_cell_measurement_theta_min 2.45
_cell_volume 6740.9(4)
_computing_cell_refinement 'APEX2/SAINT (Bruker, 2004)'
_computing_data_collection 'APEX2 (Bruker, 2004)'
_computing_data_reduction 'SAINT/XPREP (Bruker, 2004)'
_computing_molecular_graphics 'ORTEP3 (Farrugia, 1997) and Mercury (Bruno et al., 2002)'
_computing_publication_material 'SHELXL-2014 (Sheldrick, 2014)'
_computing_structure_refinement 'SHELXL-2014 (Sheldrick, 2014)'
_computing_structure_solution 'SIR92 (Altornare et al., 1993)'
_diffrn_ambient_temperature 296(2)
_diffrn_measured_fraction_theta_full 0.997
_diffrn_measured_fraction_theta_max 0.997
_diffrn_measurement_device_type 'Bruker axs kappa apex2 CCD Diffractometer'
_diffrn_measurement_method '\w and \f scan'
_diffrn_radiation_type MoK\a
_diffrn_radiation_wavelength 0.71073
_diffrn_reflns_av_R_equivalents 0.0705
_diffrn_reflns_av_unetI/netI 0.0485
_diffrn_reflns_Laue_measured_fraction_full 0.997
_diffrn_reflns_Laue_measured_fraction_max 0.997
_diffrn_reflns_limit_h_max 20
_diffrn_reflns_limit_h_min -20
_diffrn_reflns_limit_k_max 26
_diffrn_reflns_limit_k_min -26
_diffrn_reflns_limit_l_max 18
_diffrn_reflns_limit_l_min -17
_diffrn_reflns_number 40975
_diffrn_reflns_point_group_measured_fraction_full 0.997
_diffrn_reflns_point_group_measured_fraction_max 0.997
_diffrn_reflns_theta_full 24.136
_diffrn_reflns_theta_max 24.136
_diffrn_reflns_theta_min 1.769
_diffrn_source 'Sealed tube'
_exptl_absorpt_coefficient_mu 11.914
_exptl_absorpt_correction_T_max 0.49
_exptl_absorpt_correction_T_min 0.15
_exptl_absorpt_correction_type multi-scan
_exptl_absorpt_process_details 'SADABS (Bruker, 1999)'
_exptl_crystal_colour red
_exptl_crystal_density_diffrn 2.120
_exptl_crystal_description block
_exptl_crystal_F_000 4016
_exptl_crystal_size_max 0.350
_exptl_crystal_size_mid 0.260
_exptl_crystal_size_min 0.120
_refine_diff_density_max 2.157
_refine_diff_density_min -1.227
_refine_diff_density_rms 0.197
_refine_ls_extinction_method none
_refine_ls_goodness_of_fit_ref 1.114
_refine_ls_hydrogen_treatment constr
_refine_ls_matrix_type full
_refine_ls_number_parameters 380
_refine_ls_number_reflns 5373
_refine_ls_number_restraints 204
_refine_ls_restrained_S_all 1.120
_refine_ls_R_factor_all 0.0899
_refine_ls_R_factor_gt 0.0556
_refine_ls_shift/su_max 0.000
_refine_ls_shift/su_mean 0.000
_refine_ls_structure_factor_coef Fsqd
_refine_ls_weighting_details 'w=1/[\s^2^(Fo^2^)+(0.0384P)^2^+137.9307P] where P=(Fo^2^+2Fc^2^)/3'
_refine_ls_weighting_scheme calc
_refine_ls_wR_factor_gt 0.1158
_refine_ls_wR_factor_ref 0.1357
_reflns_Friedel_coverage 0.000
_reflns_number_gt 3818
_reflns_number_total 5373
_reflns_threshold_expression 'I > 2\s(I)'
_cod_data_source_file ic6b02626_si_002.cif
_cod_data_source_block ir7
_cod_depositor_comments 'Adding full bibliography for 1545104--1545108.cif.'
_cod_database_code 1545105
_shelx_shelxl_version_number 2014/7
_shelx_space_group_comment
;
The symmetry employed for this shelxl refinement is uniquely defined
by the following loop, which should always be used as a source of
symmetry information in preference to the above space-group names.
They are only intended as comments.
;
_shelx_estimated_absorpt_t_min 0.103
_shelx_estimated_absorpt_t_max 0.329

loop_
_space_group_symop_operation_xyz
'x, y, z'
'-x+1/2, -y+1/2, z+1/2'
'-x, y, -z+1/2'
'x+1/2, -y+1/2, -z'
'-x, -y, -z'
'x-1/2, y-1/2, -z-1/2'
'x, -y, z-1/2'
'-x-1/2, y-1/2, z'

loop_
_atom_site_label
_atom_site_type_symbol
_atom_site_fract_x
_atom_site_fract_y
_atom_site_fract_z
_atom_site_U_iso_or_equiv
_atom_site_adp_type
_atom_site_occupancy
_atom_site_site_symmetry_order
_atom_site_calc_flag
_atom_site_refinement_flags_posn
_atom_site_refinement_flags_adp
_atom_site_refinement_flags_occupancy
_atom_site_disorder_assembly
_atom_site_disorder_group
C1 C 0.4390(13) 0.2786(11) 0.0547(15) 0.095(4) Uani 1 1 d . U . A 1
C2 C 0.4000(12) 0.2596(10) -0.0140(15) 0.092(4) Uani 1 1 d . U . A 1
C3 C 0.4124(12) 0.3005(10) -0.0783(14) 0.087(4) Uani 1 1 d . U . A 1
C4 C 0.4593(11) 0.3433(10) -0.0458(14) 0.086(4) Uani 1 1 d . U . A 1
C5 C 0.4747(12) 0.3304(10) 0.0354(14) 0.089(4) Uani 1 1 d . U . A 1
C6 C 0.5267(17) 0.3563(15) 0.100(2) 0.183(14) Uani 1 1 d . U . A 1
H6A H 0.5218 0.3350 0.1512 0.275 Uiso 1 1 calc R U . A 1
H6B H 0.5768 0.3538 0.0813 0.275 Uiso 1 1 calc R U . A 1
H6C H 0.5140 0.3962 0.1097 0.275 Uiso 1 1 calc R U . A 1
C7 C 0.4406(19) 0.2385(14) 0.128(2) 0.182(14) Uani 1 1 d . U . A 1
H7A H 0.4689 0.2560 0.1717 0.272 Uiso 1 1 calc R U . A 1
H7B H 0.3909 0.2317 0.1470 0.272 Uiso 1 1 calc R U . A 1
H7C H 0.4628 0.2023 0.1126 0.272 Uiso 1 1 calc R U . A 1
C8 C 0.3593(19) 0.2039(14) -0.040(2) 0.179(14) Uani 1 1 d . U . A 1
H8A H 0.3391 0.2087 -0.0940 0.268 Uiso 1 1 calc R U . A 1
H8B H 0.3933 0.1719 -0.0394 0.268 Uiso 1 1 calc R U . A 1
H8C H 0.3199 0.1963 -0.0012 0.268 Uiso 1 1 calc R U . A 1
C9 C 0.3911(16) 0.3018(13) -0.1679(16) 0.145(11) Uani 1 1 d . U . A 1
H9A H 0.3590 0.2697 -0.1798 0.217 Uiso 1 1 calc R U . A 1
H9B H 0.3658 0.3375 -0.1797 0.217 Uiso 1 1 calc R U . A 1
H9C H 0.4348 0.2991 -0.2014 0.217 Uiso 1 1 calc R U . A 1
C10 C 0.4947(17) 0.3976(13) -0.085(2) 0.164(12) Uani 1 1 d . U . A 1
H10A H 0.4789 0.4008 -0.1416 0.246 Uiso 1 1 calc R U . A 1
H10B H 0.4796 0.4315 -0.0551 0.246 Uiso 1 1 calc R U . A 1
H10C H 0.5476 0.3942 -0.0832 0.246 Uiso 1 1 calc R U . A 1
C11 C 0.1332(11) 0.2821(8) 0.0249(13) 0.072(4) Uani 1 1 d . U . A 1
C12 C 0.0933(11) 0.3232(9) 0.0661(12) 0.073(4) Uani 1 1 d . U . A 1
C13 C 0.0786(11) 0.3712(9) 0.0139(13) 0.079(4) Uani 1 1 d . U . A 1
C14 C 0.1117(12) 0.3579(9) -0.0637(13) 0.079(4) Uani 1 1 d . U . A 1
C15 C 0.1482(11) 0.3036(9) -0.0578(13) 0.076(4) Uani 1 1 d . U . A 1
C16 C 0.1793(16) 0.2755(14) -0.1320(18) 0.153(11) Uani 1 1 d . U . A 1
H16A H 0.2019 0.2393 -0.1168 0.230 Uiso 1 1 calc R U . A 1
H16B H 0.1405 0.2684 -0.1712 0.230 Uiso 1 1 calc R U . A 1
H16C H 0.2159 0.3004 -0.1563 0.230 Uiso 1 1 calc R U . A 1
C17 C 0.1573(16) 0.2236(11) 0.0524(18) 0.138(10) Uani 1 1 d . U . A 1
H17A H 0.1847 0.2051 0.0089 0.206 Uiso 1 1 calc R U . A 1
H17B H 0.1881 0.2272 0.1004 0.206 Uiso 1 1 calc R U . A 1
H17C H 0.1147 0.2005 0.0657 0.206 Uiso 1 1 calc R U . A 1
C18 C 0.0632(16) 0.3121(13) 0.1532(16) 0.146(11) Uani 1 1 d . U . A 1
H18A H 0.0368 0.3458 0.1720 0.219 Uiso 1 1 calc R U . A 1
H18B H 0.0304 0.2793 0.1521 0.219 Uiso 1 1 calc R U . A 1
H18C H 0.1036 0.3043 0.1901 0.219 Uiso 1 1 calc R U . A 1
C19 C 0.0271(13) 0.4219(11) 0.0315(18) 0.126(9) Uani 1 1 d . U . A 1
H19A H 0.0276 0.4482 -0.0146 0.189 Uiso 1 1 calc R U . A 1
H19B H -0.0222 0.4077 0.0399 0.189 Uiso 1 1 calc R U . A 1
H19C H 0.0435 0.4419 0.0802 0.189 Uiso 1 1 calc R U . A 1
C20 C 0.1020(16) 0.3956(13) -0.1385(17) 0.146(11) Uani 1 1 d . U . A 1
H20A H 0.0749 0.4299 -0.1237 0.219 Uiso 1 1 calc R U . A 1
H20B H 0.1497 0.4065 -0.1595 0.219 Uiso 1 1 calc R U . A 1
H20C H 0.0754 0.3746 -0.1801 0.219 Uiso 1 1 calc R U . A 1
C21 C 0.2545(13) 0.4649(9) 0.2805(12) 0.080(4) Uani 1 1 d . U . A 1
C22 C 0.1797(12) 0.4677(8) 0.2535(12) 0.075(4) Uani 1 1 d . U . A 1
C23 C 0.1762(12) 0.5135(9) 0.1939(13) 0.081(4) Uani 1 1 d . U . A 1
C24 C 0.2523(13) 0.5344(9) 0.1899(14) 0.085(4) Uani 1 1 d . U . A 1
C25 C 0.2950(12) 0.5040(10) 0.2435(14) 0.086(4) Uani 1 1 d . U . A 1
C26 C 0.3766(16) 0.5131(14) 0.263(2) 0.175(13) Uani 1 1 d . U . A 1
H26A H 0.3958 0.5438 0.2291 0.262 Uiso 1 1 calc R U . A 1
H26B H 0.3820 0.5234 0.3202 0.262 Uiso 1 1 calc R U . A 1
H26C H 0.4034 0.4779 0.2522 0.262 Uiso 1 1 calc R U . A 1
C27 C 0.2801(18) 0.4252(15) 0.3473(19) 0.164(13) Uani 1 1 d . U . A 1
H27A H 0.2400 0.4006 0.3642 0.246 Uiso 1 1 calc R U . A 1
H27B H 0.3201 0.4017 0.3272 0.246 Uiso 1 1 calc R U . A 1
H27C H 0.2968 0.4477 0.3936 0.246 Uiso 1 1 calc R U . A 1
C28 C 0.1188(13) 0.4361(11) 0.2927(15) 0.121(9) Uani 1 1 d . U . A 1
H28A H 0.0735 0.4445 0.2642 0.181 Uiso 1 1 calc R U . A 1
H28B H 0.1284 0.3952 0.2904 0.181 Uiso 1 1 calc R U . A 1
H28C H 0.1145 0.4481 0.3493 0.181 Uiso 1 1 calc R U . A 1
C29 C 0.1101(17) 0.5384(13) 0.1569(18) 0.155(12) Uani 1 1 d . U . A 1
H29A H 0.1240 0.5685 0.1190 0.232 Uiso 1 1 calc R U . A 1
H29B H 0.0835 0.5086 0.1278 0.232 Uiso 1 1 calc R U . A 1
H29C H 0.0792 0.5544 0.1994 0.232 Uiso 1 1 calc R U . A 1
C30 C 0.2732(18) 0.5860(13) 0.136(2) 0.165(12) Uani 1 1 d . U . A 1
H30A H 0.2309 0.5982 0.1050 0.247 Uiso 1 1 calc R U . A 1
H30B H 0.2895 0.6174 0.1710 0.247 Uiso 1 1 calc R U . A 1
H30C H 0.3124 0.5751 0.0996 0.247 Uiso 1 1 calc R U . A 1
B1 B 0.2735(10) 0.3528(8) 0.1264(11) 0.048(4) Uani 1 1 d . U . A 1
B2 B 0.3543(10) 0.4044(9) 0.1255(12) 0.055(5) Uani 1 1 d . . . A 1
H2 H 0.4021 0.4099 0.1668 0.066 Uiso 1 1 calc R U . A 1
B3 B 0.3305(12) 0.4467(9) 0.0305(15) 0.069(6) Uani 1 1 d . . . A 1
H3 H 0.3679 0.4820 0.0116 0.083 Uiso 1 1 calc R U . A 1
B4 B 0.2866(12) 0.4066(10) -0.0430(13) 0.068(6) Uani 1 1 d . . . A 1
H4 H 0.2929 0.4044 -0.1105 0.082 Uiso 1 1 calc R U . A 1
B5 B 0.2324(12) 0.4537(7) 0.0139(12) 0.057(5) Uani 1 1 d . . . A 1
H5 H 0.1952 0.4889 -0.0058 0.069 Uiso 1 1 calc R U . A 1
Cl1 Cl 0.2666(3) 0.2996(2) 0.2078(3) 0.0844(15) Uani 1 1 d . . . A 1
Ir1 Ir 0.35458(9) 0.34976(8) 0.02674(12) 0.0455(4) Uani 0.876(7) 1 d . U P A 1
Ir2 Ir 0.20130(6) 0.36512(7) 0.02765(12) 0.0429(4) Uani 0.876(7) 1 d . U P A 1
Ir3 Ir 0.25338(8) 0.44496(8) 0.14316(13) 0.0451(4) Uani 0.876(7) 1 d . U P A 1
Ir2' Ir 0.2125(5) 0.3457(6) 0.0609(10) 0.058(3) Uani 0.124(7) 1 d . U P A -2
Ir1' Ir 0.3696(6) 0.3360(5) 0.0574(10) 0.050(3) Uani 0.124(7) 1 d . U P A -2
Ir3' Ir 0.2641(7) 0.4293(6) 0.1738(10) 0.055(3) Uani 0.124(7) 1 d . U P A -2

loop_
_atom_site_aniso_label
_atom_site_aniso_U_11
_atom_site_aniso_U_22
_atom_site_aniso_U_33
_atom_site_aniso_U_23
_atom_site_aniso_U_13
_atom_site_aniso_U_12
C1 0.092(9) 0.098(10) 0.094(9) -0.010(9) 0.015(8) 0.040(8)
C2 0.085(9) 0.092(10) 0.099(10) -0.019(8) 0.016(8) 0.030(8)
C3 0.075(9) 0.098(10) 0.088(9) -0.022(8) 0.018(8) 0.034(8)
C4 0.069(9) 0.094(10) 0.094(9) -0.014(9) 0.018(8) 0.026(8)
C5 0.079(9) 0.095(10) 0.093(9) -0.029(9) 0.008(8) 0.030(8)
C6 0.14(2) 0.22(2) 0.19(2) -0.078(19) -0.022(18) 0.033(18)
C7 0.20(2) 0.18(2) 0.16(2) 0.046(18) 0.036(18) 0.063(19)
C8 0.17(2) 0.14(2) 0.23(2) -0.044(18) 0.020(19) 0.007(17)
C9 0.142(18) 0.19(2) 0.108(16) -0.041(16) 0.021(15) 0.050(16)
C10 0.140(18) 0.16(2) 0.19(2) 0.036(18) 0.065(17) 0.016(17)
C11 0.081(8) 0.055(8) 0.082(8) -0.004(7) -0.036(7) -0.016(7)
C12 0.080(8) 0.068(8) 0.070(8) 0.003(7) -0.024(7) -0.016(7)
C13 0.084(9) 0.068(8) 0.086(8) 0.003(7) -0.020(8) -0.001(7)
C14 0.085(9) 0.070(8) 0.082(8) 0.005(8) -0.020(8) 0.000(7)
C15 0.078(8) 0.067(8) 0.083(8) -0.015(7) -0.021(7) -0.006(7)
C16 0.137(18) 0.18(2) 0.146(19) -0.080(17) 0.001(16) -0.004(17)
C17 0.150(18) 0.094(16) 0.17(2) 0.023(15) -0.051(16) -0.018(15)
C18 0.134(18) 0.18(2) 0.119(17) 0.016(16) 0.022(15) -0.047(16)
C19 0.087(14) 0.112(16) 0.18(2) -0.018(15) -0.006(14) 0.030(13)
C20 0.146(18) 0.17(2) 0.123(17) 0.041(16) -0.045(15) -0.026(16)
C21 0.094(9) 0.070(9) 0.075(9) -0.024(7) 0.017(8) 0.012(8)
C22 0.086(8) 0.066(8) 0.073(8) -0.019(7) 0.026(8) 0.000(8)
C23 0.092(9) 0.071(9) 0.079(8) -0.025(7) 0.018(8) 0.015(8)
C24 0.103(9) 0.066(9) 0.085(9) -0.021(7) 0.029(8) -0.002(8)
C25 0.095(9) 0.075(9) 0.089(9) -0.036(8) 0.018(8) 0.004(8)
C26 0.125(18) 0.19(2) 0.21(2) -0.091(18) 0.000(17) -0.033(17)
C27 0.19(2) 0.17(2) 0.137(19) -0.024(17) -0.022(17) 0.051(18)
C28 0.115(16) 0.124(17) 0.123(16) -0.025(14) 0.057(14) -0.039(14)
C29 0.17(2) 0.149(19) 0.150(19) -0.030(16) -0.028(17) 0.062(17)
C30 0.22(2) 0.108(18) 0.17(2) 0.005(16) 0.055(18) -0.037(17)
B1 0.058(8) 0.036(8) 0.049(8) 0.004(7) -0.010(7) -0.002(7)
B2 0.040(10) 0.070(14) 0.056(12) -0.009(10) 0.010(9) -0.005(10)
B3 0.064(13) 0.041(12) 0.102(17) -0.020(12) 0.032(12) -0.001(10)
B4 0.077(15) 0.073(15) 0.054(12) -0.003(11) 0.001(11) 0.030(12)
B5 0.084(15) 0.018(9) 0.070(13) 0.010(9) -0.006(11) 0.006(9)
Cl1 0.111(4) 0.075(4) 0.067(3) 0.020(3) -0.005(3) 0.000(3)
Ir1 0.0478(7) 0.0448(7) 0.0439(8) -0.0031(6) 0.0017(5) 0.0037(5)
Ir2 0.0498(5) 0.0378(7) 0.0411(7) 0.0061(5) 0.0004(5) 0.0011(4)
Ir3 0.0482(6) 0.0340(7) 0.0530(8) -0.0016(5) 0.0108(6) -0.0023(5)
Ir2' 0.061(4) 0.059(5) 0.054(5) 0.015(4) 0.015(4) 0.010(4)
Ir1' 0.051(4) 0.050(5) 0.049(6) -0.001(4) 0.001(4) 0.016(3)
Ir3' 0.051(5) 0.053(6) 0.062(6) 0.011(4) 0.022(4) 0.007(4)

loop_
_atom_type_symbol
_atom_type_description
_atom_type_scat_dispersion_real
_atom_type_scat_dispersion_imag
_atom_type_scat_source
C C 0.0033 0.0016 'International Tables Vol C Tables 4.2.6.8 and 6.1.1.4'
H H 0.0000 0.0000 'International Tables Vol C Tables 4.2.6.8 and 6.1.1.4'
B B 0.0013 0.0007 'International Tables Vol C Tables 4.2.6.8 and 6.1.1.4'
Cl Cl 0.1484 0.1585 'International Tables Vol C Tables 4.2.6.8 and 6.1.1.4'
Ir Ir -1.4442 7.9887 'International Tables Vol C Tables 4.2.6.8 and 6.1.1.4'

loop_
_geom_angle_atom_site_label_1
_geom_angle_atom_site_label_2
_geom_angle_atom_site_label_3
_geom_angle
C2 C1 C5 109(2)
C2 C1 C7 117(3)
C5 C1 C7 134(3)
C2 C1 Ir1 74.2(13)
C5 C1 Ir1 69.5(13)
C7 C1 Ir1 127.5(17)
C1 C2 C3 107(2)
C1 C2 C8 136(3)
C3 C2 C8 116(2)
C1 C2 Ir1 70.7(13)
C3 C2 Ir1 70.9(12)
C8 C2 Ir1 130.7(17)
C4 C3 C2 107(2)
C4 C3 C9 120(2)
C2 C3 C9 133(3)
C4 C3 Ir1 69.5(11)
C2 C3 Ir1 73.3(12)
C9 C3 Ir1 126.0(15)
C5 C4 C3 109(2)
C5 C4 C10 119(3)
C3 C4 C10 132(2)
C5 C4 Ir1 71.5(12)
C3 C4 Ir1 74.5(12)
C10 C4 Ir1 121.0(15)
C4 C5 C1 108(2)
C4 C5 C6 134(3)
C1 C5 C6 118(3)
C4 C5 Ir1 72.5(13)
C1 C5 Ir1 74.5(13)
C6 C5 Ir1 124.4(16)
C5 C6 H6A 109.5
C5 C6 H6B 109.5
H6A C6 H6B 109.5
C5 C6 H6C 109.5
H6A C6 H6C 109.5
H6B C6 H6C 109.5
C1 C7 H7A 109.5
C1 C7 H7B 109.5
H7A C7 H7B 109.5
C1 C7 H7C 109.5
H7A C7 H7C 109.5
H7B C7 H7C 109.5
C2 C8 H8A 109.5
C2 C8 H8B 109.5
H8A C8 H8B 109.5
C2 C8 H8C 109.5
H8A C8 H8C 109.5
H8B C8 H8C 109.5
C3 C9 H9A 109.5
C3 C9 H9B 109.5
H9A C9 H9B 109.5
C3 C9 H9C 109.5
H9A C9 H9C 109.5
H9B C9 H9C 109.5
C4 C10 H10A 109.5
C4 C10 H10B 109.5
H10A C10 H10B 109.5
C4 C10 H10C 109.5
H10A C10 H10C 109.5
H10B C10 H10C 109.5
C12 C11 C15 108.2(17)
C12 C11 C17 130(2)
C15 C11 C17 122(2)
C12 C11 Ir2 72.1(11)
C15 C11 Ir2 68.3(10)
C17 C11 Ir2 126.8(15)
C11 C12 C13 110.4(19)
C11 C12 C18 121(2)
C13 C12 C18 128(2)
C11 C12 Ir2 72.8(12)
C13 C12 Ir2 70.5(12)
C18 C12 Ir2 129.1(15)
C12 C13 C14 106.4(18)
C12 C13 C19 127(2)
C14 C13 C19 126(2)
C12 C13 Ir2 72.9(12)
C14 C13 Ir2 70.0(12)
C19 C13 Ir2 129.6(15)
C15 C14 C13 109.0(19)
C15 C14 C20 128(2)
C13 C14 C20 123(2)
C15 C14 Ir2 71.2(11)
C13 C14 Ir2 72.6(12)
C20 C14 Ir2 125.8(16)
C14 C15 C11 106.0(19)
C14 C15 C16 121(2)
C11 C15 C16 132(2)
C14 C15 Ir2 71.2(11)
C11 C15 Ir2 73.8(10)
C16 C15 Ir2 128.9(17)
C15 C16 H16A 109.5
C15 C16 H16B 109.5
H16A C16 H16B 109.5
C15 C16 H16C 109.5
H16A C16 H16C 109.5
H16B C16 H16C 109.5
C11 C17 H17A 109.5
C11 C17 H17B 109.5
H17A C17 H17B 109.5
C11 C17 H17C 109.5
H17A C17 H17C 109.5
H17B C17 H17C 109.5
C12 C18 H18A 109.5
C12 C18 H18B 109.5
H18A C18 H18B 109.5
C12 C18 H18C 109.5
H18A C18 H18C 109.5
H18B C18 H18C 109.5
C13 C19 H19A 109.5
C13 C19 H19B 109.5
H19A C19 H19B 109.5
C13 C19 H19C 109.5
H19A C19 H19C 109.5
H19B C19 H19C 109.5
C14 C20 H20A 109.5
C14 C20 H20B 109.5
H20A C20 H20B 109.5
C14 C20 H20C 109.5
H20A C20 H20C 109.5
H20B C20 H20C 109.5
C25 C21 C22 111(2)
C25 C21 C27 125(3)
C22 C21 C27 123(2)
C25 C21 Ir3 72.2(13)
C22 C21 Ir3 72.5(11)
C27 C21 Ir3 126.1(16)
C21 C22 C23 106.4(19)
C21 C22 C28 124(2)
C23 C22 C28 129(2)
C21 C22 Ir3 71.1(11)
C23 C22 Ir3 70.6(10)
C28 C22 Ir3 131.6(15)
C22 C23 C29 127(2)
C22 C23 C24 103(2)
C29 C23 C24 129(2)
C22 C23 Ir3 72.7(11)
C29 C23 Ir3 129.1(16)
C24 C23 Ir3 68.4(11)
C25 C24 C23 110(2)
C25 C24 C30 129(3)
C23 C24 C30 121(2)
C25 C24 Ir3 74.4(13)
C23 C24 Ir3 73.4(11)
C30 C24 Ir3 122.4(17)
C21 C25 C24 109(2)
C21 C25 C26 123(3)
C24 C25 C26 128(3)
C21 C25 Ir3 74.1(13)
C24 C25 Ir3 70.1(13)
C26 C25 Ir3 123.9(16)
C25 C26 H26A 109.5
C25 C26 H26B 109.5
H26A C26 H26B 109.5
C25 C26 H26C 109.5
H26A C26 H26C 109.5
H26B C26 H26C 109.5
C21 C27 H27A 109.5
C21 C27 H27B 109.5
H27A C27 H27B 109.5
C21 C27 H27C 109.5
H27A C27 H27C 109.5
H27B C27 H27C 109.5
C22 C28 H28A 109.5
C22 C28 H28B 109.5
H28A C28 H28B 109.5
C22 C28 H28C 109.5
H28A C28 H28C 109.5
H28B C28 H28C 109.5
C23 C29 H29A 109.5
C23 C29 H29B 109.5
H29A C29 H29B 109.5
C23 C29 H29C 109.5
H29A C29 H29C 109.5
H29B C29 H29C 109.5
C24 C30 H30A 109.5
C24 C30 H30B 109.5
H30A C30 H30B 109.5
C24 C30 H30C 109.5
H30A C30 H30C 109.5
H30B C30 H30C 109.5
Cl1 B1 B2 119.2(11)
Cl1 B1 Ir2 127.6(10)
B2 B1 Ir2 113.2(11)
Cl1 B1 Ir3 124.1(10)
B2 B1 Ir3 60.9(8)
Ir2 B1 Ir3 81.8(6)
Cl1 B1 Ir1 124.5(10)
B2 B1 Ir1 59.5(8)
Ir2 B1 Ir1 81.8(6)
Ir3 B1 Ir1 103.7(8)
B3 B2 B1 99.1(13)
B3 B2 Ir1 71.1(9)
B1 B2 Ir1 67.5(9)
B3 B2 Ir3 71.1(9)
B1 B2 Ir3 66.4(8)
Ir1 B2 Ir3 113.0(9)
B3 B2 H2 128.4
B1 B2 H2 132.6
Ir1 B2 H2 123.2
Ir3 B2 H2 123.7
B4 B3 B5 59.0(12)
B4 B3 B2 113.5(15)
B5 B3 B2 113.3(14)
B4 B3 Ir1 62.5(9)
B5 B3 Ir1 105.8(11)
B2 B3 Ir1 57.8(8)
B4 B3 Ir3 105.2(12)
B5 B3 Ir3 61.4(9)
B2 B3 Ir3 58.5(8)
Ir1 B3 Ir3 96.9(8)
B4 B3 H3 119.5
B5 B3 H3 119.8
B2 B3 H3 118.2
Ir1 B3 H3 126.9
Ir3 B3 H3 127.3
B3 B4 B5 63.3(12)
B3 B4 Ir1 72.1(11)
B5 B4 Ir1 115.5(13)
B3 B4 Ir2 101.7(12)
B5 B4 Ir2 65.6(9)
Ir1 B4 Ir2 81.8(8)
B3 B4 H4 132.2
B5 B4 H4 128.2
Ir1 B4 H4 116.1
Ir2 B4 H4 125.7
B4 B5 B3 57.7(12)
B4 B5 Ir2 66.7(10)
B3 B5 Ir2 99.1(10)
B4 B5 Ir3 111.3(12)
B3 B5 Ir3 70.8(10)
Ir2 B5 Ir3 81.6(6)
B4 B5 H5 130.8
B3 B5 H5 135.2
Ir2 B5 H5 125.2
Ir3 B5 H5 117.6
B2 Ir1 B4 92.1(8)
B2 Ir1 B1 52.9(7)
B4 Ir1 B1 89.2(7)
B2 Ir1 C5 94.4(8)
B4 Ir1 C5 136.4(9)
B1 Ir1 C5 128.0(8)
B2 Ir1 C4 117.2(8)
B4 Ir1 C4 104.6(8)
B1 Ir1 C4 163.9(8)
C5 Ir1 C4 36.0(7)
B2 Ir1 B3 51.1(8)
B4 Ir1 B3 45.4(9)
B1 Ir1 B3 79.7(7)
C5 Ir1 B3 112.5(8)
C4 Ir1 B3 104.0(8)
B2 Ir1 C1 106.8(8)
B4 Ir1 C1 159.3(8)
B1 Ir1 C1 109.0(8)
C5 Ir1 C1 35.9(8)
C4 Ir1 C1 59.3(8)
B3 Ir1 C1 145.7(9)
B2 Ir1 C3 152.7(8)
B4 Ir1 C3 100.0(8)
B1 Ir1 C3 150.4(8)
C5 Ir1 C3 60.2(8)
C4 Ir1 C3 36.0(7)
B3 Ir1 C3 126.3(8)
C1 Ir1 C3 59.2(8)
B2 Ir1 C2 140.8(9)
B4 Ir1 C2 127.1(9)
B1 Ir1 C2 118.4(8)
C5 Ir1 C2 59.6(8)
C4 Ir1 C2 59.5(8)
B3 Ir1 C2 161.8(8)
C1 Ir1 C2 35.0(8)
C3 Ir1 C2 35.8(7)
B2 Ir1 Ir2 85.1(5)
B4 Ir1 Ir2 49.5(6)
B1 Ir1 Ir2 47.6(5)
C5 Ir1 Ir2 174.2(7)
C4 Ir1 Ir2 148.4(6)
B3 Ir1 Ir2 71.7(5)
C1 Ir1 Ir2 138.8(7)
C3 Ir1 Ir2 121.2(6)
C2 Ir1 Ir2 117.7(6)
B1 Ir2 B5 92.6(7)
B1 Ir2 B4 91.1(8)
B5 Ir2 B4 47.7(8)
B1 Ir2 C14 165.3(7)
B5 Ir2 C14 101.3(8)
B4 Ir2 C14 101.8(8)
B1 Ir2 C15 131.9(7)
B5 Ir2 C15 131.8(8)
B4 Ir2 C15 105.4(8)
C14 Ir2 C15 37.6(7)
B1 Ir2 C13 135.0(8)
B5 Ir2 C13 101.1(8)
B4 Ir2 C13 129.3(8)
C14 Ir2 C13 37.4(7)
C15 Ir2 C13 62.9(8)
B1 Ir2 C12 105.7(7)
B5 Ir2 C12 131.6(8)
B4 Ir2 C12 163.0(7)
C14 Ir2 C12 61.2(7)
C15 Ir2 C12 61.5(7)
C13 Ir2 C12 36.7(7)
B1 Ir2 C11 103.9(7)
B5 Ir2 C11 161.3(7)
B4 Ir2 C11 138.9(8)
C14 Ir2 C11 61.7(7)
C15 Ir2 C11 37.8(7)
C13 Ir2 C11 60.9(7)
C12 Ir2 C11 35.0(7)
B1 Ir2 Ir3 50.4(5)
B5 Ir2 Ir3 49.3(5)
B4 Ir2 Ir3 79.7(6)
C14 Ir2 Ir3 138.5(5)
C15 Ir2 Ir3 173.8(6)
C13 Ir2 Ir3 111.2(5)
C12 Ir2 Ir3 112.8(5)
C11 Ir2 Ir3 138.6(5)
B1 Ir2 Ir1 50.6(5)
B5 Ir2 Ir1 81.9(6)
B4 Ir2 Ir1 48.7(5)
C14 Ir2 Ir1 135.9(6)
C15 Ir2 Ir1 110.3(5)
C13 Ir2 Ir1 172.9(5)
C12 Ir2 Ir1 143.4(5)
C11 Ir2 Ir1 115.5(5)
Ir3 Ir2 Ir1 75.64(4)
B2 Ir3 B5 93.7(8)
B2 Ir3 B1 52.6(7)
B5 Ir3 B1 90.0(7)
B2 Ir3 C24 118.7(8)
B5 Ir3 C24 104.4(8)
B1 Ir3 C24 164.2(8)
B2 Ir3 C25 94.5(8)
B5 Ir3 C25 135.3(8)
B1 Ir3 C25 128.7(8)
C24 Ir3 C25 35.5(8)
B2 Ir3 C23 155.4(8)
B5 Ir3 C23 100.4(8)
B1 Ir3 C23 146.3(8)
C24 Ir3 C23 38.1(8)
C25 Ir3 C23 61.4(8)
B2 Ir3 C21 102.7(8)
B5 Ir3 C21 160.3(7)
B1 Ir3 C21 108.6(7)
C24 Ir3 C21 58.1(8)
C25 Ir3 C21 33.6(7)
C23 Ir3 C21 60.5(8)
B2 Ir3 C22 136.4(8)
B5 Ir3 C22 129.8(8)
B1 Ir3 C22 114.7(7)
C24 Ir3 C22 60.7(7)
C25 Ir3 C22 59.5(8)
C23 Ir3 C22 36.7(7)
C21 Ir3 C22 36.3(7)
B2 Ir3 B3 50.4(8)
B5 Ir3 B3 47.8(8)
B1 Ir3 B3 79.4(7)
C24 Ir3 B3 105.3(8)
C25 Ir3 B3 111.1(8)
C23 Ir3 B3 130.6(8)
C21 Ir3 B3 140.3(8)
C22 Ir3 B3 165.8(7)
B2 Ir3 Ir2 84.7(5)
B5 Ir3 Ir2 49.1(5)
B1 Ir3 Ir2 47.8(5)
C24 Ir3 Ir2 148.0(7)
C25 Ir3 Ir2 175.7(7)
C23 Ir3 Ir2 119.8(6)
C21 Ir3 Ir2 142.5(6)
C22 Ir3 Ir2 118.5(5)
B3 Ir3 Ir2 71.6(5)
Ir3' Ir2' Ir1' 74.7(4)

loop_
_geom_bond_atom_site_label_1
_geom_bond_atom_site_label_2
_geom_bond_distance
C1 C2 1.39(3)
C1 C5 1.39(3)
C1 C7 1.51(3)
C1 Ir1 2.28(2)
C2 C3 1.42(3)
C2 C8 1.53(4)
C2 Ir1 2.33(2)
C3 C4 1.40(3)
C3 C9 1.50(3)
C3 Ir1 2.297(19)
C4 C5 1.38(3)
C4 C10 1.54(3)
C4 Ir1 2.233(19)
C5 C6 1.53(3)
C5 Ir1 2.22(2)
C6 H6A 0.9600
C6 H6B 0.9600
C6 H6C 0.9600
C7 H7A 0.9600
C7 H7B 0.9600
C7 H7C 0.9600
C8 H8A 0.9600
C8 H8B 0.9600
C8 H8C 0.9600
C9 H9A 0.9600
C9 H9B 0.9600
C9 H9C 0.9600
C10 H10A 0.9600
C10 H10B 0.9600
C10 H10C 0.9600
C11 C12 1.37(3)
C11 C15 1.45(3)
C11 C17 1.48(3)
C11 Ir2 2.274(18)
C12 C13 1.42(3)
C12 C18 1.53(3)
C12 Ir2 2.27(2)
C13 C14 1.42(3)
C13 C19 1.52(3)
C13 Ir2 2.23(2)
C14 C15 1.42(3)
C14 C20 1.50(3)
C14 Ir2 2.200(19)
C15 C16 1.48(3)
C15 Ir2 2.201(18)
C16 H16A 0.9600
C16 H16B 0.9600
C16 H16C 0.9600
C17 H17A 0.9600
C17 H17B 0.9600
C17 H17C 0.9600
C18 H18A 0.9600
C18 H18B 0.9600
C18 H18C 0.9600
C19 H19A 0.9600
C19 H19B 0.9600
C19 H19C 0.9600
C20 H20A 0.9600
C20 H20B 0.9600
C20 H20C 0.9600
C21 C25 1.31(3)
C21 C22 1.42(3)
C21 C27 1.49(3)
C21 Ir3 2.270(19)
C22 C23 1.43(3)
C22 C28 1.46(3)
C22 Ir3 2.289(18)
C23 C29 1.45(3)
C23 C24 1.46(3)
C23 Ir3 2.262(19)
C24 C25 1.36(3)
C24 C30 1.52(3)
C24 Ir3 2.19(2)
C25 C26 1.52(3)
C25 Ir3 2.25(2)
C26 H26A 0.9600
C26 H26B 0.9600
C26 H26C 0.9600
C27 H27A 0.9600
C27 H27B 0.9600
C27 H27C 0.9600
C28 H28A 0.9600
C28 H28B 0.9600
C28 H28C 0.9600
C29 H29A 0.9600
C29 H29B 0.9600
C29 H29C 0.9600
C30 H30A 0.9600
C30 H30B 0.9600
C30 H30C 0.9600
B1 Cl1 1.803(18)
B1 B2 1.88(3)
B1 Ir2 2.084(17)
B1 Ir3 2.171(18)
B1 Ir1 2.181(19)
B2 B3 1.87(3)
B2 Ir1 2.034(19)
B2 Ir3 2.070(19)
B2 H2 1.1000
B3 B4 1.70(3)
B3 B5 1.80(3)
B3 Ir1 2.28(2)
B3 Ir3 2.30(2)
B3 H3 1.1000
B4 B5 1.73(3)
B4 Ir1 2.12(2)
B4 Ir2 2.14(2)
B4 H4 1.1000
B5 Ir2 2.128(17)
B5 Ir3 2.14(2)
B5 H5 1.1000
Ir1 Ir2 2.7933(16)
Ir2 Ir3 2.7868(16)
Ir2' Ir3' 2.814(14)
Ir2' Ir1' 2.849(12)

loop_
_geom_torsion_atom_site_label_1
_geom_torsion_atom_site_label_2
_geom_torsion_atom_site_label_3
_geom_torsion_atom_site_label_4
_geom_torsion
C5 C1 C2 C3 1(2)
C7 C1 C2 C3 -174(2)
Ir1 C1 C2 C3 61.8(14)
C5 C1 C2 C8 169(3)
C7 C1 C2 C8 -5(4)
Ir1 C1 C2 C8 -129(3)
C5 C1 C2 Ir1 -61.2(15)
C7 C1 C2 Ir1 124(2)
C1 C2 C3 C4 0(2)
C8 C2 C3 C4 -171(2)
Ir1 C2 C3 C4 61.9(13)
C1 C2 C3 C9 174(2)
C8 C2 C3 C9 3(4)
Ir1 C2 C3 C9 -124(2)
C1 C2 C3 Ir1 -61.7(14)
C8 C2 C3 Ir1 127(2)
C2 C3 C4 C5 -1(2)
C9 C3 C4 C5 -175.8(18)
Ir1 C3 C4 C5 63.6(14)
C2 C3 C4 C10 178(2)
C9 C3 C4 C10 3(3)
Ir1 C3 C4 C10 -118(2)
C2 C3 C4 Ir1 -64.5(14)
C9 C3 C4 Ir1 120.6(19)
C3 C4 C5 C1 1(2)
C10 C4 C5 C1 -177.5(19)
Ir1 C4 C5 C1 66.7(15)
C3 C4 C5 C6 173(2)
C10 C4 C5 C6 -5(4)
Ir1 C4 C5 C6 -121(3)
C3 C4 C5 Ir1 -65.4(14)
C10 C4 C5 Ir1 115.8(19)
C2 C1 C5 C4 -1(2)
C7 C1 C5 C4 172(2)
Ir1 C1 C5 C4 -65.3(14)
C2 C1 C5 C6 -174.7(19)
C7 C1 C5 C6 -2(4)
Ir1 C1 C5 C6 121.1(19)
C2 C1 C5 Ir1 64.2(15)
C7 C1 C5 Ir1 -123(3)
C15 C11 C12 C13 2(2)
C17 C11 C12 C13 -176(2)
Ir2 C11 C12 C13 60.8(14)
C15 C11 C12 C18 175.2(18)
C17 C11 C12 C18 -2(3)
Ir2 C11 C12 C18 -125.7(19)
C15 C11 C12 Ir2 -59.0(13)
C17 C11 C12 Ir2 123(2)
C11 C12 C13 C14 0(2)
C18 C12 C13 C14 -173(2)
Ir2 C12 C13 C14 62.4(14)
C11 C12 C13 C19 171(2)
C18 C12 C13 C19 -2(3)
Ir2 C12 C13 C19 -127(2)
C11 C12 C13 Ir2 -62.3(14)
C18 C12 C13 Ir2 125(2)
C12 C13 C14 C15 -2(2)
C19 C13 C14 C15 -173(2)
Ir2 C13 C14 C15 62.3(14)
C12 C13 C14 C20 174(2)
C19 C13 C14 C20 3(3)
Ir2 C13 C14 C20 -122(2)
C12 C13 C14 Ir2 -64.3(13)
C19 C13 C14 Ir2 125(2)
C13 C14 C15 C11 3(2)
C20 C14 C15 C11 -173(2)
Ir2 C14 C15 C11 66.2(12)
C13 C14 C15 C16 172(2)
C20 C14 C15 C16 -3(4)
Ir2 C14 C15 C16 -125(2)
C13 C14 C15 Ir2 -63.2(14)
C20 C14 C15 Ir2 121(2)
C12 C11 C15 C14 -3(2)
C17 C11 C15 C14 174.9(18)
Ir2 C11 C15 C14 -64.4(13)
C12 C11 C15 C16 -170(2)
C17 C11 C15 C16 8(3)
Ir2 C11 C15 C16 128(3)
C12 C11 C15 Ir2 61.4(13)
C17 C11 C15 Ir2 -120.7(19)
C25 C21 C22 C23 0(2)
C27 C21 C22 C23 176(2)
Ir3 C21 C22 C23 -62.2(12)
C25 C21 C22 C28 -169.8(19)
C27 C21 C22 C28 6(3)
Ir3 C21 C22 C28 127.9(19)
C25 C21 C22 Ir3 62.3(15)
C27 C21 C22 Ir3 -122(2)
C21 C22 C23 C29 -171(2)
C28 C22 C23 C29 -2(3)
Ir3 C22 C23 C29 126(2)
C21 C22 C23 C24 0.6(19)
C28 C22 C23 C24 170(2)
Ir3 C22 C23 C24 -62.0(12)
C21 C22 C23 Ir3 62.6(12)
C28 C22 C23 Ir3 -128(2)
C22 C23 C24 C25 -1(2)
C29 C23 C24 C25 170(2)
Ir3 C23 C24 C25 -66.1(15)
C22 C23 C24 C30 -177(2)
C29 C23 C24 C30 -5(3)
Ir3 C23 C24 C30 118(2)
C22 C23 C24 Ir3 65.0(12)
C29 C23 C24 Ir3 -124(2)
C22 C21 C25 C24 -1(2)
C27 C21 C25 C24 -176(2)
Ir3 C21 C25 C24 61.7(15)
C22 C21 C25 C26 177(2)
C27 C21 C25 C26 2(3)
Ir3 C21 C25 C26 -120(2)
C22 C21 C25 Ir3 -62.5(14)
C27 C21 C25 Ir3 122(2)
C23 C24 C25 C21 1(2)
C30 C24 C25 C21 176(2)
Ir3 C24 C25 C21 -64.3(15)
C23 C24 C25 C26 -177(2)
C30 C24 C25 C26 -1(4)
Ir3 C24 C25 C26 118(2)
C23 C24 C25 Ir3 65.4(14)
C30 C24 C25 Ir3 -119(2)
Cl1 B1 B2 B3 -179.8(12)
Ir2 B1 B2 B3 0.7(14)
Ir3 B1 B2 B3 -64.7(9)
Ir1 B1 B2 B3 65.2(9)
Cl1 B1 B2 Ir1 115.1(12)
Ir2 B1 B2 Ir1 -64.4(9)
Ir3 B1 B2 Ir1 -129.8(8)
Cl1 B1 B2 Ir3 -115.1(12)
Ir2 B1 B2 Ir3 65.4(9)
Ir1 B1 B2 Ir3 129.8(8)
B1 B2 B3 B4 -32.8(17)
Ir1 B2 B3 B4 29.6(12)
Ir3 B2 B3 B4 -94.0(14)
B1 B2 B3 B5 32.1(16)
Ir1 B2 B3 B5 94.5(13)
Ir3 B2 B3 B5 -29.0(12)
B1 B2 B3 Ir1 -62.4(9)
Ir3 B2 B3 Ir1 -123.6(8)
B1 B2 B3 Ir3 61.2(8)
Ir1 B2 B3 Ir3 123.6(8)
B2 B3 B4 B5 104.0(15)
Ir1 B3 B4 B5 132.1(12)
Ir3 B3 B4 B5 42.1(11)
B5 B3 B4 Ir1 -132.1(12)
B2 B3 B4 Ir1 -28.1(12)
Ir3 B3 B4 Ir1 -89.9(9)
B5 B3 B4 Ir2 -54.8(10)
B2 B3 B4 Ir2 49.2(15)
Ir1 B3 B4 Ir2 77.3(8)
Ir3 B3 B4 Ir2 -12.7(13)
Ir1 B4 B5 B3 51.5(13)
Ir2 B4 B5 B3 118.6(12)
B3 B4 B5 Ir2 -118.6(12)
Ir1 B4 B5 Ir2 -67.0(12)
B3 B4 B5 Ir3 -48.3(13)
Ir1 B4 B5 Ir3 3.2(18)
Ir2 B4 B5 Ir3 70.2(9)
B2 B3 B5 B4 -104.4(16)
Ir1 B3 B5 B4 -43.2(11)
Ir3 B3 B5 B4 -132.5(12)
B4 B3 B5 Ir2 54.8(12)
B2 B3 B5 Ir2 -49.6(15)
Ir1 B3 B5 Ir2 11.6(13)
Ir3 B3 B5 Ir2 -77.7(7)
B4 B3 B5 Ir3 132.5(12)
B2 B3 B5 Ir3 28.1(11)
Ir1 B3 B5 Ir3 89.3(10)
